data_7701949
loop_
_publ_author_name
'Geoghegan, Blaise L.'
'Phonsri, Wasinee'
'Horton, Peter N.'
'Orton, James B.'
'Coles, Simon J.'
'Murray, Keith S.'
'Cragg, Peter J.'
'Dymond, Marcus K.'
'Gass, Ian A.'

_publ_section_title
;
 Hysteretic thermal spin-crossover in heteroleptic Fe(ii) complexes using
 alkyl chain substituted 2,2&#x2032;-dipyridylamine ligands
;
_journal_name_full 'Dalton Transactions'
_journal_paper_doi 10.1039/C9DT03412A
_journal_year 2019
_chemical_absolute_configuration unk
_chemical_formula_moiety 'C30 H30 Fe N8 O2 S2'
_chemical_formula_sum 'C30 H30 Fe N8 O2 S2'
_chemical_formula_weight 654.60
_space_group_crystal_system orthorhombic
_space_group_IT_number 33
_space_group_name_Hall 'P 2c -2n'
_space_group_name_H-M_alt 'P n a 21'
_symmetry_Int_Tables_number 33
_audit_block_doi 10.5517/ccdc.csd.cc23clkn
_audit_creation_date 2018-05-04
_audit_creation_method
;
Olex2 1.2
(compiled 2018.04.26 svn.r3504 for OlexSys, GUI svn.r5492)
;
_audit_update_record
;
2019-08-16 deposited with the CCDC.	2019-11-11 downloaded from the CCDC.
;
_cell_angle_alpha 90
_cell_angle_beta 90
_cell_angle_gamma 90
_cell_formula_units_Z 4
_cell_length_a 17.2689(10)
_cell_length_b 8.5587(4)
_cell_length_c 21.2446(12)
_cell_measurement_reflns_used 2872
_cell_measurement_temperature 120
_cell_measurement_theta_max 23.4610
_cell_measurement_theta_min 2.5290
_cell_volume 3139.9(3)
_computing_molecular_graphics 'Olex2 (Dolomanov et al., 2009)'
_computing_publication_material 'Olex2 (Dolomanov et al., 2009)'
_computing_structure_refinement 'olex2.refine (Bourhis et al., 2015)'
_diffrn_ambient_temperature 120.0
_diffrn_measured_fraction_theta_full 0.9933
_diffrn_measured_fraction_theta_max 0.9933
_diffrn_measurement_device 'four-circle diffractometer'
_diffrn_measurement_device_type 'XtaLAB AFC12 (RCD3): Kappa single'
_diffrn_measurement_method '\f and \w scans'
_diffrn_radiation_monochromator graphite
_diffrn_radiation_type 'Mo K\a'
_diffrn_radiation_wavelength 0.71073
_diffrn_reflns_av_R_equivalents 0.1121
_diffrn_reflns_av_unetI/netI 0.1177
_diffrn_reflns_limit_h_max 22
_diffrn_reflns_limit_h_min -22
_diffrn_reflns_limit_k_max 11
_diffrn_reflns_limit_k_min -10
_diffrn_reflns_limit_l_max 27
_diffrn_reflns_limit_l_min -27
_diffrn_reflns_number 27536
_diffrn_reflns_theta_full 27.5000
_diffrn_reflns_theta_max 27.48
_diffrn_reflns_theta_min 1.92
_diffrn_source 'Rotating-anode X-ray tube'
_diffrn_standards_number 0
_exptl_absorpt_coefficient_mu 0.655
_exptl_absorpt_correction_T_max 1.00000
_exptl_absorpt_correction_T_min 0.93227
_exptl_absorpt_correction_type multi-scan
_exptl_absorpt_process_details
;
CrysAlisPro 1.171.39.46 (Rigaku Oxford Diffraction, 2018)
Empirical absorption correction using spherical harmonics,
 implemented in SCALE3 ABSPACK scaling algorithm.
;
_exptl_crystal_colour yellow
_exptl_crystal_colour_primary yellow
_exptl_crystal_density_diffrn 1.3846
_exptl_crystal_description plate
_exptl_crystal_F_000 1362.8335
_exptl_crystal_size_max 0.06
_exptl_crystal_size_mid 0.05
_exptl_crystal_size_min 0.015
_refine_diff_density_max 0.7309
_refine_diff_density_min -0.8354
_refine_diff_density_rms 0.1708
_refine_ls_abs_structure_details 'Flack, H. D. (1983). Acta Cryst. A39, 876-881.'
_refine_ls_abs_structure_Flack 0.09(3)
_refine_ls_d_res_high 0.7700
_refine_ls_d_res_low 10.6223
_refine_ls_goodness_of_fit_ref 1.0098
_refine_ls_hydrogen_treatment constr
_refine_ls_matrix_type full
_refine_ls_number_constraints 52
_refine_ls_number_parameters 390
_refine_ls_number_reflns 7154
_refine_ls_number_restraints 1
_refine_ls_restrained_S_all 1.0098
_refine_ls_R_factor_all 0.1244
_refine_ls_R_factor_gt 0.0551
_refine_ls_shift/su_max 0.0000
_refine_ls_shift/su_mean 0.0000
_refine_ls_structure_factor_coef Fsqd
_refine_ls_weighting_details 'w=1/[\s^2^(Fo^2^)+(0.0404P)^2^+0.3481P] where P=(Fo^2^+2Fc^2^)/3'
_refine_ls_weighting_scheme calc
_refine_ls_wR_factor_gt 0.0888
_refine_ls_wR_factor_ref 0.1073
_reflns_Friedel_coverage 0.987
_reflns_limit_h_max 22
_reflns_limit_h_min -22
_reflns_limit_k_max 11
_reflns_limit_k_min -11
_reflns_limit_l_max 27
_reflns_limit_l_min -27
_reflns_number_gt 4326
_reflns_number_total 7154
_reflns_threshold_expression I>=2u(I)
_cod_data_source_file c9dt03412a2.cif
_cod_data_source_block 1C4120K
_cod_original_sg_symbol_Hall ' P 2c -2n'
_cod_database_code 7701949
_olex2_refinement_description
;
1. Fixed Uiso
 At 1.2 times of:
  All C(H) groups, All C(H,H) groups
 At 1.5 times of:
  All C(H,H,H) groups
2.a Secondary CH2 refined with riding coordinates:
 C12(H12a,H12b), C13(H13a,H13b), C27(H27a,H27b), C28(H28a,H28b)
2.b Aromatic/amide H refined with riding coordinates:
 C1(H1), C2(H2), C3(H3), C4(H4), C7(H7), C8(H8), C9(H9), C10(H10), C16(H16),
 C17(H17), C18(H18), C19(H19), C22(H22), C23(H23), C24(H24), C25(H25)
2.c Idealised Me refined as rotating group:
 C14(H14a,H14b,H14c), C29(H29a,H29b,H29c)
;
_olex2_submission_special_instructions 'No special instructions were received'

loop_
_space_group_symop_id
_space_group_symop_operation_xyz
1 x,y,z
2 -x,-y,z+1/2
3 -x+1/2,y+1/2,z+1/2
4 x+1/2,-y+1/2,z

loop_
_atom_site_label
_atom_site_type_symbol
_atom_site_fract_x
_atom_site_fract_y
_atom_site_fract_z
_atom_site_U_iso_or_equiv
_atom_site_adp_type
_atom_site_occupancy
_atom_site_refinement_flags_posn
Fe1 Fe 0.62016(3) 0.50188(10) 0.71549(4) 0.01768(12) Uani 1.000000 .
S1 S 0.52418(9) 0.32097(19) 0.90918(6) 0.0432(4) Uani 1.000000 .
S2 S 0.71074(8) 0.65386(17) 0.51554(6) 0.0356(3) Uani 1.000000 .
O1 O 0.36887(19) 0.6431(4) 0.78278(14) 0.0283(8) Uani 1.000000 .
O2 O 0.8757(2) 0.3649(4) 0.66022(15) 0.0301(8) Uani 1.000000 .
N1 N 0.5207(2) 0.6002(4) 0.66369(17) 0.0177(9) Uani 1.000000 .
N2 N 0.6207(2) 0.7308(5) 0.7606(2) 0.0199(11) Uani 1.000000 .
N3 N 0.5416(2) 0.4129(5) 0.78583(19) 0.0181(9) Uani 1.000000 .
N4 N 0.6227(2) 0.2692(5) 0.6724(2) 0.0165(11) Uani 1.000000 .
N5 N 0.7165(2) 0.4067(5) 0.77195(18) 0.0190(10) Uani 1.000000 .
N6 N 0.6940(2) 0.5847(5) 0.6429(2) 0.0236(10) Uani 1.000000 .
N7 N 0.4846(2) 0.7449(4) 0.7530(2) 0.0189(11) Uani 1.000000 .
N8 N 0.7586(2) 0.2632(4) 0.6834(2) 0.0182(10) Uani 1.000000 .
C1 C 0.5089(3) 0.5591(6) 0.6030(2) 0.0250(12) Uani 1.000000 .
H1 H 0.5464(3) 0.4951(6) 0.5829(2) 0.0300(14) Uiso 1.000000 R
C2 C 0.4449(3) 0.6057(6) 0.5691(2) 0.0281(12) Uani 1.000000 .
H2 H 0.4370(3) 0.5706(6) 0.5271(2) 0.0338(15) Uiso 1.000000 R
C3 C 0.3927(3) 0.7046(6) 0.5976(2) 0.0300(12) Uani 1.000000 .
H3 H 0.3483(3) 0.7394(6) 0.5753(2) 0.0360(15) Uiso 1.000000 R
C4 C 0.4049(3) 0.7524(5) 0.6579(3) 0.0262(14) Uani 1.000000 .
H4 H 0.3694(3) 0.8217(5) 0.6777(3) 0.0314(17) Uiso 1.000000 R
C5 C 0.4699(3) 0.6988(6) 0.6904(2) 0.0196(11) Uani 1.000000 .
C6 C 0.5564(3) 0.8172(6) 0.7694(2) 0.0167(11) Uani 1.000000 .
C7 C 0.5594(3) 0.9694(6) 0.7912(2) 0.0202(12) Uani 1.000000 .
H7 H 0.5136(3) 1.0307(6) 0.7932(2) 0.0243(14) Uiso 1.000000 R
C8 C 0.6288(3) 1.0308(7) 0.8100(3) 0.0248(14) Uani 1.000000 .
H8 H 0.6313(3) 1.1325(7) 0.8279(3) 0.0298(16) Uiso 1.000000 R
C9 C 0.6952(3) 0.9424(6) 0.8026(2) 0.0226(12) Uani 1.000000 .
H9 H 0.7442(3) 0.9815(6) 0.8154(2) 0.0271(14) Uiso 1.000000 R
C10 C 0.6885(3) 0.7969(6) 0.7762(2) 0.0202(11) Uani 1.000000 .
H10 H 0.7346(3) 0.7394(6) 0.7684(2) 0.0242(14) Uiso 1.000000 R
C11 C 0.4288(3) 0.7080(6) 0.7982(2) 0.0255(12) Uani 1.000000 .
C12 C 0.4464(3) 0.7498(6) 0.8658(3) 0.0274(14) Uani 1.000000 .
H12a H 0.4973(3) 0.7051(6) 0.8775(3) 0.0329(17) Uiso 1.000000 R
H12b H 0.4502(3) 0.8648(6) 0.8696(3) 0.0329(17) Uiso 1.000000 R
C13 C 0.3861(3) 0.6914(7) 0.9113(2) 0.0322(12) Uani 1.000000 .
H13a H 0.3348(3) 0.7338(7) 0.8995(2) 0.0386(15) Uiso 1.000000 R
H13b H 0.3834(3) 0.5760(7) 0.9092(2) 0.0386(15) Uiso 1.000000 R
C14 C 0.4064(4) 0.7423(8) 0.9786(3) 0.0438(17) Uani 1.000000 .
H14a H 0.407(2) 0.8566(8) 0.9809(5) 0.066(3) Uiso 1.000000 GR
H14b H 0.3674(13) 0.702(4) 1.0078(3) 0.066(3) Uiso 1.000000 GR
H14c H 0.4574(11) 0.701(4) 0.9900(7) 0.066(3) Uiso 1.000000 GR
C15 C 0.5349(3) 0.3788(6) 0.8353(3) 0.0294(13) Uani 1.000000 .
C16 C 0.5548(3) 0.2012(6) 0.6564(2) 0.0213(11) Uani 1.000000 .
H16 H 0.5080(3) 0.2566(6) 0.6636(2) 0.0256(14) Uiso 1.000000 R
C17 C 0.5514(3) 0.0533(6) 0.6299(2) 0.0207(12) Uani 1.000000 .
H17 H 0.5033(3) 0.0095(6) 0.6171(2) 0.0248(14) Uiso 1.000000 R
C18 C 0.6199(3) -0.0290(7) 0.6225(3) 0.0249(14) Uani 1.000000 .
H18 H 0.6193(3) -0.1306(7) 0.6045(3) 0.0299(17) Uiso 1.000000 R
C19 C 0.6884(3) 0.0359(6) 0.6411(2) 0.0224(12) Uani 1.000000 .
H19 H 0.7354(3) -0.0210(6) 0.6379(2) 0.0269(14) Uiso 1.000000 R
C20 C 0.6877(3) 0.1872(6) 0.6650(2) 0.0179(11) Uani 1.000000 .
C21 C 0.7682(3) 0.3072(6) 0.7479(2) 0.0210(11) Uani 1.000000 .
C22 C 0.8288(3) 0.2435(6) 0.7826(3) 0.0275(14) Uani 1.000000 .
H22 H 0.8647(3) 0.1735(6) 0.7639(3) 0.0330(17) Uiso 1.000000 R
C23 C 0.8349(3) 0.2851(7) 0.8447(3) 0.0352(14) Uani 1.000000 .
H23 H 0.8762(3) 0.2454(7) 0.8695(3) 0.0423(17) Uiso 1.000000 R
C24 C 0.7806(3) 0.3856(6) 0.8716(2) 0.0302(13) Uani 1.000000 .
H24 H 0.7830(3) 0.4137(6) 0.9149(2) 0.0362(15) Uiso 1.000000 R
C25 C 0.7228(3) 0.4429(6) 0.8324(2) 0.0233(12) Uani 1.000000 .
H25 H 0.6856(3) 0.5121(6) 0.8499(2) 0.0279(14) Uiso 1.000000 R
C26 C 0.8178(3) 0.2985(6) 0.6409(2) 0.0229(11) Uani 1.000000 .
C27 C 0.8050(3) 0.2604(6) 0.5734(3) 0.0257(14) Uani 1.000000 .
H27a H 0.8037(3) 0.1455(6) 0.5683(3) 0.0308(17) Uiso 1.000000 R
H27b H 0.7541(3) 0.3020(6) 0.5602(3) 0.0308(17) Uiso 1.000000 R
C28 C 0.8672(3) 0.3269(6) 0.5307(2) 0.0321(13) Uani 1.000000 .
H28a H 0.8685(3) 0.4420(6) 0.5352(2) 0.0385(15) Uiso 1.000000 R
H28b H 0.9183(3) 0.2856(6) 0.5436(2) 0.0385(15) Uiso 1.000000 R
C29 C 0.8523(4) 0.2850(9) 0.4620(3) 0.0513(18) Uani 1.000000 .
H29a H 0.8923(15) 0.333(4) 0.4355(4) 0.077(3) Uiso 1.000000 GR
H29b H 0.854(2) 0.1712(9) 0.4570(5) 0.077(3) Uiso 1.000000 GR
H29c H 0.8013(11) 0.324(4) 0.4494(7) 0.077(3) Uiso 1.000000 GR
C30 C 0.7013(3) 0.6115(6) 0.5897(2) 0.0218(12) Uani 1.000000 .

loop_
_atom_site_aniso_label
_atom_site_aniso_U_11
_atom_site_aniso_U_22
_atom_site_aniso_U_33
_atom_site_aniso_U_12
_atom_site_aniso_U_13
_atom_site_aniso_U_23
Fe1 0.0143(2) 0.0176(2) 0.0211(2) 0.0018(3) 0.0011(3) -0.0000(2)
S1 0.0407(9) 0.0610(10) 0.0278(8) -0.0022(8) 0.0015(7) 0.0036(7)
S2 0.0356(8) 0.0437(8) 0.0276(7) -0.0019(7) -0.0002(6) 0.0024(6)
O1 0.0159(18) 0.038(2) 0.0312(19) -0.0069(17) -0.0006(15) -0.0006(16)
O2 0.0156(17) 0.0344(19) 0.040(2) -0.0048(17) 0.0024(17) 0.0028(16)
N1 0.017(2) 0.016(2) 0.020(2) -0.0009(17) -0.0006(17) 0.0009(16)
N2 0.014(2) 0.024(3) 0.022(3) 0.0001(19) 0.0005(17) 0.002(2)
N3 0.020(2) 0.020(2) 0.015(2) 0.0043(18) -0.0034(18) -0.0012(18)
N4 0.016(2) 0.012(2) 0.021(3) 0.0023(17) 0.0039(17) 0.0034(18)
N5 0.014(2) 0.019(2) 0.024(2) 0.0006(17) -0.0001(17) 0.0071(17)
N6 0.021(2) 0.022(2) 0.027(3) 0.0094(19) -0.0014(19) -0.002(2)
N7 0.0090(19) 0.026(3) 0.022(2) -0.0017(17) -0.0019(18) -0.0007(17)
N8 0.014(2) 0.015(2) 0.027(3) -0.0001(17) -0.0001(18) -0.0015(16)
C1 0.023(3) 0.025(3) 0.026(3) -0.000(2) -0.000(2) 0.002(2)
C2 0.033(3) 0.037(3) 0.014(3) -0.004(3) -0.003(2) 0.002(2)
C3 0.023(3) 0.032(3) 0.035(3) 0.002(2) -0.005(2) 0.004(3)
C4 0.018(3) 0.022(3) 0.039(4) 0.007(2) -0.001(2) 0.007(2)
C5 0.014(2) 0.017(3) 0.027(3) -0.007(2) 0.005(2) 0.001(2)
C6 0.012(2) 0.021(3) 0.017(3) -0.002(2) 0.002(2) 0.004(2)
C7 0.015(2) 0.021(3) 0.024(3) 0.004(2) 0.008(2) 0.006(2)
C8 0.024(3) 0.020(3) 0.030(3) -0.005(2) 0.003(2) 0.000(2)
C9 0.019(3) 0.022(3) 0.026(3) -0.006(2) -0.003(2) 0.003(2)
C10 0.012(3) 0.023(3) 0.026(3) -0.001(2) 0.002(2) 0.002(2)
C11 0.018(3) 0.029(3) 0.030(3) -0.000(2) 0.001(2) 0.003(2)
C12 0.024(3) 0.032(4) 0.027(3) -0.002(2) 0.004(2) 0.000(2)
C13 0.020(3) 0.052(4) 0.024(3) -0.000(3) 0.000(2) 0.003(2)
C14 0.037(3) 0.068(5) 0.026(3) -0.005(3) 0.013(3) -0.001(3)
C15 0.014(3) 0.028(3) 0.047(4) 0.003(2) 0.002(2) -0.018(3)
C16 0.018(3) 0.020(3) 0.026(3) 0.000(2) -0.000(2) 0.004(2)
C17 0.017(3) 0.016(3) 0.028(3) 0.002(2) -0.001(2) 0.002(2)
C18 0.028(3) 0.021(3) 0.026(3) -0.002(2) -0.001(2) 0.000(2)
C19 0.015(3) 0.022(3) 0.030(3) 0.002(2) 0.004(2) -0.004(2)
C20 0.016(3) 0.020(3) 0.018(2) 0.003(2) 0.000(2) 0.002(2)
C21 0.017(3) 0.019(3) 0.027(3) -0.002(2) -0.004(2) 0.003(2)
C22 0.019(3) 0.027(3) 0.036(4) -0.003(2) -0.004(2) 0.004(2)
C23 0.034(3) 0.033(3) 0.039(3) -0.002(3) -0.014(3) 0.008(3)
C24 0.038(3) 0.026(3) 0.027(3) -0.005(2) -0.006(2) 0.001(2)
C25 0.029(3) 0.020(3) 0.021(3) -0.002(2) 0.004(2) 0.001(2)
C26 0.016(3) 0.021(3) 0.032(3) 0.009(2) -0.001(2) 0.004(2)
C27 0.019(3) 0.026(4) 0.032(3) 0.003(2) 0.005(2) -0.002(2)
C28 0.024(3) 0.044(3) 0.029(3) 0.002(3) 0.010(2) 0.002(2)
C29 0.033(3) 0.087(5) 0.035(4) 0.008(4) 0.001(3) 0.004(3)
C30 0.015(3) 0.014(3) 0.036(3) -0.000(2) -0.002(2) 0.002(2)

loop_
_atom_type_symbol
_atom_type_scat_dispersion_real
_atom_type_scat_dispersion_imag
_atom_type_scat_Cromer_Mann_a1
_atom_type_scat_Cromer_Mann_a2
_atom_type_scat_Cromer_Mann_a3
_atom_type_scat_Cromer_Mann_a4
_atom_type_scat_Cromer_Mann_b1
_atom_type_scat_Cromer_Mann_b2
_atom_type_scat_Cromer_Mann_b3
_atom_type_scat_Cromer_Mann_b4
_atom_type_scat_Cromer_Mann_c
_atom_type_scat_source
_atom_type_scat_dispersion_source
C 0.00347 0.00161 2.31000 1.02000 1.58860 0.86500 20.84390 10.20750 0.56870 51.65120 0.215599998832 'International Tables Volume C Table 6.1.1.4 (pp. 500-502)' 'Henke, Gullikson and Davis, At. Data and Nucl. Data Tables, 1993, 54, 2'
H 0.00000 0.00000 0.49300 0.32291 0.14019 0.04081 10.51090 26.12570 3.14236 57.79970 0.0030380000826 'International Tables Volume C Table 6.1.1.4 (pp. 500-502)' 'Henke, Gullikson and Davis, At. Data and Nucl. Data Tables, 1993, 54, 2'
O 0.01158 0.00611 3.04850 2.28680 1.54630 0.86700 13.27710 5.70110 0.32390 32.90890 0.250800013542 'International Tables Volume C Table 6.1.1.4 (pp. 500-502)' 'Henke, Gullikson and Davis, At. Data and Nucl. Data Tables, 1993, 54, 2'
N 0.00653 0.00323 12.21260 3.13220 2.01250 1.16630 0.00570 9.89330 28.99750 0.58260 -11.5290002823 'International Tables Volume C Table 6.1.1.4 (pp. 500-502)' 'Henke, Gullikson and Davis, At. Data and Nucl. Data Tables, 1993, 54, 2'
S 0.12424 0.12443 6.90530 5.20340 1.43790 1.58630 1.46790 22.21510 0.25360 56.17200 0.866900026798 'International Tables Volume C Table 6.1.1.4 (pp. 500-502)' 'Henke, Gullikson and Davis, At. Data and Nucl. Data Tables, 1993, 54, 2'
Fe 0.35822 0.84933 11.76950 7.35730 3.52220 2.30450 4.76110 0.30720 15.35350 76.88050 1.03690004349 'International Tables Volume C Table 6.1.1.4 (pp. 500-502)' 'Henke, Gullikson and Davis, At. Data and Nucl. Data Tables, 1993, 54, 2'

loop_
_citation_id
_citation_doi
_citation_year
1 10.26434/chemrxiv.9641990.v1 2019

loop_
_geom_angle_atom_site_label_1
_geom_angle_atom_site_label_2
_geom_angle_atom_site_label_3
_geom_angle
N2 Fe1 N1 83.12(15)
N3 Fe1 N1 89.47(14)
N3 Fe1 N2 90.88(16)
N4 Fe1 N1 98.85(15)
N4 Fe1 N2 178.0(2)
N4 Fe1 N3 88.95(15)
N5 Fe1 N1 176.99(16)
N5 Fe1 N2 95.11(15)
N5 Fe1 N3 88.13(14)
N5 Fe1 N4 82.91(16)
N6 Fe1 N1 88.73(14)
N6 Fe1 N2 90.96(17)
N6 Fe1 N3 177.26(18)
N6 Fe1 N4 89.29(16)
N6 Fe1 N5 93.74(15)
C1 N1 Fe1 119.6(3)
C5 N1 Fe1 122.5(3)
C5 N1 C1 117.9(4)
C6 N2 Fe1 123.4(3)
C10 N2 Fe1 119.4(3)
C10 N2 C6 117.0(5)
C15 N3 Fe1 145.5(4)
C16 N4 Fe1 118.5(3)
C20 N4 Fe1 123.0(3)
C20 N4 C16 118.3(5)
C21 N5 Fe1 122.1(3)
C25 N5 Fe1 120.1(3)
C25 N5 C21 117.7(4)
C30 N6 Fe1 147.1(4)
C6 N7 C5 120.4(4)
C11 N7 C5 117.5(4)
C11 N7 C6 122.0(4)
C21 N8 C20 118.5(4)
C26 N8 C20 123.0(4)
C26 N8 C21 118.4(4)
C2 C1 N1 123.0(5)
C3 C2 C1 118.1(4)
C4 C3 C2 119.9(5)
C5 C4 C3 119.4(5)
N7 C5 N1 117.2(4)
C4 C5 N1 121.5(5)
C4 C5 N7 121.2(5)
N7 C6 N2 116.4(4)
C7 C6 N2 122.2(5)
C7 C6 N7 121.4(4)
C8 C7 C6 119.5(5)
C9 C8 C7 118.9(5)
C10 C9 C8 118.3(5)
C9 C10 N2 123.9(5)
N7 C11 O1 120.3(5)
C12 C11 O1 122.3(5)
C12 C11 N7 117.5(4)
C13 C12 C11 113.1(4)
C14 C13 C12 110.2(4)
N3 C15 S1 178.0(5)
C17 C16 N4 122.1(5)
C18 C17 C16 118.2(5)
C19 C18 C17 120.0(5)
C20 C19 C18 118.6(5)
N8 C20 N4 116.5(4)
C19 C20 N4 122.6(5)
C19 C20 N8 120.8(4)
N8 C21 N5 117.2(4)
C22 C21 N5 123.3(5)
C22 C21 N8 119.5(5)
C23 C22 C21 117.8(5)
C24 C23 C22 120.3(5)
C25 C24 C23 117.0(5)
C24 C25 N5 123.9(5)
N8 C26 O2 118.9(5)
C27 C26 O2 123.2(5)
C27 C26 N8 117.8(5)
C28 C27 C26 112.9(5)
C29 C28 C27 111.4(5)
N6 C30 S2 178.4(5)

loop_
_geom_bond_atom_site_label_1
_geom_bond_atom_site_label_2
_geom_bond_distance
Fe1 N1 2.207(4)
Fe1 N2 2.181(5)
Fe1 N3 2.157(4)
Fe1 N4 2.193(4)
Fe1 N5 2.207(4)
Fe1 N6 2.122(4)
S1 C15 1.655(7)
S2 C30 1.624(5)
O1 C11 1.220(6)
O2 C26 1.221(6)
N1 C1 1.351(6)
N1 C5 1.343(6)
N2 C6 1.348(6)
N2 C10 1.341(6)
N3 C15 1.098(6)
N4 C16 1.352(6)
N4 C20 1.333(6)
N5 C21 1.336(6)
N5 C25 1.325(6)
N6 C30 1.162(6)
N7 C5 1.411(6)
N7 C6 1.429(6)
N7 C11 1.396(6)
N8 C20 1.440(6)
N8 C21 1.431(6)
N8 C26 1.397(6)
C1 C2 1.379(7)
C2 C3 1.377(7)
C3 C4 1.361(8)
C4 C5 1.396(7)
C6 C7 1.383(7)
C7 C8 1.369(7)
C8 C9 1.384(7)
C9 C10 1.371(8)
C11 C12 1.511(7)
C12 C13 1.506(7)
C13 C14 1.534(8)
C16 C17 1.387(7)
C17 C18 1.387(7)
C18 C19 1.364(7)
C19 C20 1.391(7)
C21 C22 1.391(7)
C22 C23 1.370(8)
C23 C24 1.395(8)
C24 C25 1.391(7)
C26 C27 1.488(7)
C27 C28 1.516(7)
C28 C29 1.524(8)
